data_7134931
loop_
_publ_author_name
'Lijina, M. P.'
'Sujilkumar, Suvarna'
'Jadhav, Sohan D.'
'Hariharan, Mahesh'

_publ_section_title
;
 Exciton interactions in crystalline crossed diazapentacene.
;
_journal_issue 79
_journal_name_full 'Chemical communications (Cambridge, England)'
_journal_page_first 15397
_journal_page_last 15400
_journal_paper_doi 10.1039/d5cc04354a
_journal_volume 61
_journal_year 2025
_chemical_formula_moiety 'C32 H22 N2'
_chemical_formula_sum 'C32 H22 N2'
_chemical_formula_weight 434.51
_space_group_crystal_system tetragonal
_space_group_IT_number 86
_space_group_name_Hall '-P 4bc'
_space_group_name_H-M_alt 'P 42/n :2'
_atom_sites_solution_hydrogens geom
_audit_creation_method SHELXL-2018/3
_audit_update_record
;
2025-07-29 deposited with the CCDC.	2025-08-29 downloaded from the CCDC.
;
_cell_angle_alpha 90
_cell_angle_beta 90
_cell_angle_gamma 90
_cell_formula_units_Z 4
_cell_length_a 15.539(2)
_cell_length_b 15.539(2)
_cell_length_c 9.7031(16)
_cell_measurement_reflns_used 2946
_cell_measurement_temperature 296(2)
_cell_measurement_theta_max 21.48
_cell_measurement_theta_min 2.47
_cell_volume 2342.9(6)
_computing_cell_refinement 'APEX3/SAINT (Bruker, 2016)'
_computing_data_collection 'APEX3 (Bruker, 2016)'
_computing_data_reduction 'SAINT/XPREP (Bruker, 2016)'
_computing_molecular_graphics 'ORTEP3- 2014.1(Farrugia, 1997) '
_computing_publication_material 'SHELXL-2018/3 (Sheldrick, 2018)'
_computing_structure_refinement 'SHELXL-2018/3 (Sheldrick, 2018)'
_computing_structure_solution 'SHELXT 2018/2 (Sheldrick, 2018)'
_diffrn_ambient_temperature 296(2)
_diffrn_detector_area_resol_mean 0
_diffrn_measured_fraction_theta_full 1.000
_diffrn_measured_fraction_theta_max 1.000
_diffrn_measurement_device_type 'Bruker KAPPA APEX-II CCD'
_diffrn_measurement_method '\f and \w scans'
_diffrn_radiation_type MoK\a
_diffrn_radiation_wavelength 0.71073
_diffrn_reflns_av_R_equivalents 0.0604
_diffrn_reflns_av_unetI/netI 0.0298
_diffrn_reflns_Laue_measured_fraction_full 1.000
_diffrn_reflns_Laue_measured_fraction_max 1.000
_diffrn_reflns_limit_h_max 18
_diffrn_reflns_limit_h_min -18
_diffrn_reflns_limit_k_max 18
_diffrn_reflns_limit_k_min -18
_diffrn_reflns_limit_l_max 11
_diffrn_reflns_limit_l_min -11
_diffrn_reflns_number 26862
_diffrn_reflns_point_group_measured_fraction_full 1.000
_diffrn_reflns_point_group_measured_fraction_max 1.000
_diffrn_reflns_theta_full 24.999
_diffrn_reflns_theta_max 24.999
_diffrn_reflns_theta_min 2.475
_diffrn_source 'sealed tube'
_exptl_absorpt_coefficient_mu 0.072
_exptl_absorpt_correction_T_max 0.997
_exptl_absorpt_correction_T_min 0.989
_exptl_absorpt_correction_type multi-scan
_exptl_absorpt_process_details 'SADABS (Bruker, 2016)'
_exptl_crystal_colour yellow
_exptl_crystal_density_diffrn 1.232
_exptl_crystal_density_meas 1.231
_exptl_crystal_density_method NONE
_exptl_crystal_description needle
_exptl_crystal_F_000 912
_exptl_crystal_size_max 0.085
_exptl_crystal_size_mid 0.042
_exptl_crystal_size_min 0.040
_refine_diff_density_max 0.257
_refine_diff_density_min -0.138
_refine_diff_density_rms 0.039
_refine_ls_extinction_method none
_refine_ls_goodness_of_fit_ref 1.046
_refine_ls_hydrogen_treatment constr
_refine_ls_matrix_type full
_refine_ls_number_parameters 154
_refine_ls_number_reflns 2070
_refine_ls_number_restraints 0
_refine_ls_restrained_S_all 1.046
_refine_ls_R_factor_all 0.1009
_refine_ls_R_factor_gt 0.0552
_refine_ls_shift/su_max 0.000
_refine_ls_shift/su_mean 0.000
_refine_ls_structure_factor_coef Fsqd
_refine_ls_weighting_details 'w=1/[\s^2^(Fo^2^)+(0.0996P)^2^+0.4756P] where P=(Fo^2^+2Fc^2^)/3'
_refine_ls_weighting_scheme calc
_refine_ls_wR_factor_gt 0.1433
_refine_ls_wR_factor_ref 0.1907
_reflns_Friedel_coverage 0.000
_reflns_number_gt 1208
_reflns_number_total 2070
_reflns_threshold_expression 'I > 2\s(I)'
_cod_data_source_file d5cc04354a2.cif
_cod_data_source_block F3
_cod_depositor_comments 'Adding full bibliography for 7134931.cif.'
_cod_original_cell_volume 2342.9(8)
_cod_original_sg_symbol_H-M 'P 42/n'
_cod_database_code 7134931
_shelx_shelxl_version_number 2018/3
_shelx_space_group_comment
;
The symmetry employed for this shelxl refinement is uniquely defined
by the following loop, which should always be used as a source of
symmetry information in preference to the above space-group names.
They are only intended as comments.
;
_shelx_estimated_absorpt_t_min 0.994
_shelx_estimated_absorpt_t_max 0.997

loop_
_space_group_symop_operation_xyz
'x, y, z'
'-x+1/2, -y+1/2, z'
'-y, x+1/2, z+1/2'
'y+1/2, -x, z+1/2'
'-x, -y, -z'
'x-1/2, y-1/2, -z'
'y, -x-1/2, -z-1/2'
'-y-1/2, x, -z-1/2'

loop_
_atom_site_label
_atom_site_type_symbol
_atom_site_fract_x
_atom_site_fract_y
_atom_site_fract_z
_atom_site_U_iso_or_equiv
_atom_site_adp_type
_atom_site_occupancy
_atom_site_site_symmetry_order
_atom_site_calc_flag
_atom_site_refinement_flags_posn
_atom_site_refinement_flags_adp
_atom_site_refinement_flags_occupancy
_atom_site_disorder_assembly
_atom_site_disorder_group
C1 C 0.07393(17) 0.71585(15) 0.3652(2) 0.0496(7) Uani 1 1 d . . . . .
H1 H 0.055019 0.659073 0.366885 0.060 Uiso 1 1 calc R U . . .
C2 C 0.16033(16) 0.73178(14) 0.3602(2) 0.0448(6) Uani 1 1 d . . . . .
C3 C 0.18979(16) 0.81900(14) 0.3586(2) 0.0455(6) Uani 1 1 d . . . . .
C4 C 0.13060(16) 0.88377(15) 0.3587(2) 0.0502(7) Uani 1 1 d . . . . .
H4 H 0.150043 0.940339 0.355663 0.060 Uiso 1 1 calc R U . . .
C5 C 0.04161(17) 0.86874(15) 0.3632(2) 0.0477(6) Uani 1 1 d . . . . .
C6 C 0.01249(16) 0.78250(15) 0.3679(2) 0.0470(6) Uani 1 1 d . . . . .
C7 C -0.07658(17) 0.76711(17) 0.3765(2) 0.0558(7) Uani 1 1 d . . . . .
H7 H -0.096493 0.710687 0.378899 0.067 Uiso 1 1 calc R U . . .
C8 C -0.13426(18) 0.83301(17) 0.3813(2) 0.0615(7) Uani 1 1 d . . . . .
H8 H -0.192759 0.821233 0.388646 0.074 Uiso 1 1 calc R U . . .
C9 C -0.10594(18) 0.91813(17) 0.3752(2) 0.0596(7) Uani 1 1 d . . . . .
H9 H -0.145514 0.963008 0.377692 0.072 Uiso 1 1 calc R U . . .
C10 C -0.02052(18) 0.93528(16) 0.3657(2) 0.0564(7) Uani 1 1 d . . . . .
H10 H -0.002355 0.992216 0.360650 0.068 Uiso 1 1 calc R U . . .
C11 C 0.19233(15) 0.57795(15) 0.3622(2) 0.0476(6) Uani 1 1 d . . . . .
C12 C 0.18458(16) 0.53126(15) 0.2433(3) 0.0563(7) Uani 1 1 d . . . . .
H12 H 0.196726 0.556401 0.158513 0.068 Uiso 1 1 calc R U . . .
C13 C 0.15854(18) 0.44646(17) 0.2505(3) 0.0681(8) Uani 1 1 d . . . . .
H13 H 0.154051 0.414010 0.170285 0.082 Uiso 1 1 calc R U . . .
C14 C 0.1393(2) 0.40992(18) 0.3749(3) 0.0780(9) Uani 1 1 d . . . . .
H14 H 0.120553 0.353145 0.379112 0.094 Uiso 1 1 calc R U . . .
C15 C 0.1478(2) 0.45751(17) 0.4940(3) 0.0844(10) Uani 1 1 d . . . . .
H15 H 0.135450 0.432544 0.578805 0.101 Uiso 1 1 calc R U . . .
C16 C 0.17452(18) 0.54166(16) 0.4878(3) 0.0638(8) Uani 1 1 d . . . . .
H16 H 0.180469 0.573762 0.568099 0.077 Uiso 1 1 calc R U . . .
N1 N 0.22171(13) 0.66583(11) 0.35605(19) 0.0503(6) Uani 1 1 d . . . . .

loop_
_atom_site_aniso_label
_atom_site_aniso_U_11
_atom_site_aniso_U_22
_atom_site_aniso_U_33
_atom_site_aniso_U_23
_atom_site_aniso_U_13
_atom_site_aniso_U_12
C1 0.0656(17) 0.0382(13) 0.0450(14) 0.0002(10) -0.0010(11) -0.0075(12)
C2 0.0599(16) 0.0374(13) 0.0371(12) -0.0002(9) -0.0012(10) -0.0028(11)
C3 0.0594(16) 0.0384(14) 0.0387(12) -0.0023(9) -0.0020(11) -0.0029(11)
C4 0.0666(17) 0.0358(13) 0.0483(14) -0.0011(10) -0.0040(11) -0.0051(12)
C5 0.0633(16) 0.0437(14) 0.0362(12) -0.0011(10) -0.0045(11) -0.0040(12)
C6 0.0610(16) 0.0444(14) 0.0356(12) -0.0004(10) -0.0025(10) -0.0021(12)
C7 0.0668(18) 0.0495(15) 0.0512(15) 0.0003(11) -0.0013(12) -0.0045(13)
C8 0.0636(17) 0.0647(18) 0.0561(16) -0.0003(12) -0.0032(12) -0.0013(15)
C9 0.0640(18) 0.0601(17) 0.0548(16) -0.0037(12) -0.0070(12) 0.0066(14)
C10 0.0730(19) 0.0435(14) 0.0527(15) -0.0033(11) -0.0082(12) 0.0028(13)
C11 0.0591(15) 0.0363(13) 0.0475(14) -0.0016(10) -0.0005(11) -0.0018(11)
C12 0.0718(18) 0.0512(16) 0.0459(14) -0.0036(11) -0.0005(12) -0.0060(13)
C13 0.089(2) 0.0532(16) 0.0623(18) -0.0179(13) -0.0076(14) -0.0089(15)
C14 0.117(3) 0.0410(15) 0.076(2) -0.0012(14) -0.0038(17) -0.0213(16)
C15 0.142(3) 0.0532(18) 0.0577(17) 0.0094(14) 0.0060(17) -0.0259(18)
C16 0.098(2) 0.0483(15) 0.0449(14) -0.0025(12) 0.0030(13) -0.0138(14)
N1 0.0602(14) 0.0312(11) 0.0594(14) 0.0009(8) 0.0013(9) -0.0038(9)

loop_
_atom_type_symbol
_atom_type_description
_atom_type_scat_dispersion_real
_atom_type_scat_dispersion_imag
_atom_type_scat_source
C C 0.0033 0.0016 'International Tables Vol C Tables 4.2.6.8 and 6.1.1.4'
H H 0.0000 0.0000 'International Tables Vol C Tables 4.2.6.8 and 6.1.1.4'
N N 0.0061 0.0033 'International Tables Vol C Tables 4.2.6.8 and 6.1.1.4'

loop_
_geom_angle_atom_site_label_1
_geom_angle_atom_site_label_2
_geom_angle_atom_site_label_3
_geom_angle
_geom_angle_site_symmetry_1
_geom_angle_site_symmetry_3
_geom_angle_publ_flag
C2 C1 C6 122.2(2) . . ?
C1 C2 N1 122.5(2) . . ?
C1 C2 C3 119.1(2) . . ?
N1 C2 C3 118.4(2) . . ?
C4 C3 N1 122.7(2) . 2_565 ?
C4 C3 C2 118.9(2) . . ?
N1 C3 C2 118.4(2) 2_565 . ?
C3 C4 C5 122.8(2) . . ?
C4 C5 C10 123.5(2) . . ?
C4 C5 C6 118.3(2) . . ?
C10 C5 C6 118.3(2) . . ?
C7 C6 C1 122.9(2) . . ?
C7 C6 C5 118.5(2) . . ?
C1 C6 C5 118.6(2) . . ?
C8 C7 C6 121.4(2) . . ?
C7 C8 C9 120.3(3) . . ?
C10 C9 C8 119.8(3) . . ?
C9 C10 C5 121.7(2) . . ?
C12 C11 C16 120.9(2) . . ?
C12 C11 N1 119.67(19) . . ?
C16 C11 N1 119.4(2) . . ?
C11 C12 C13 119.3(2) . . ?
C14 C13 C12 120.4(2) . . ?
C13 C14 C15 119.8(2) . . ?
C16 C15 C14 120.2(3) . . ?
C11 C16 C15 119.5(2) . . ?
C3 N1 C2 123.16(19) 2_565 . ?
C3 N1 C11 118.14(19) 2_565 . ?
C2 N1 C11 118.4(2) . . ?

loop_
_geom_bond_atom_site_label_1
_geom_bond_atom_site_label_2
_geom_bond_distance
_geom_bond_site_symmetry_2
_geom_bond_publ_flag
C1 C2 1.366(3) . ?
C1 C6 1.409(3) . ?
C2 N1 1.401(3) . ?
C2 C3 1.430(3) . ?
C3 C4 1.363(3) . ?
C3 N1 1.396(3) 2_565 ?
C4 C5 1.403(3) . ?
C5 C10 1.415(3) . ?
C5 C6 1.415(3) . ?
C6 C7 1.407(3) . ?
C7 C8 1.362(4) . ?
C8 C9 1.395(4) . ?
C9 C10 1.357(4) . ?
C11 C12 1.369(3) . ?
C11 C16 1.370(3) . ?
C11 N1 1.441(3) . ?
C12 C13 1.380(3) . ?
C13 C14 1.367(4) . ?
C14 C15 1.378(4) . ?
C15 C16 1.373(4) . ?

loop_
_geom_torsion_atom_site_label_1
_geom_torsion_atom_site_label_2
_geom_torsion_atom_site_label_3
_geom_torsion_atom_site_label_4
_geom_torsion
_geom_torsion_site_symmetry_1
_geom_torsion_site_symmetry_2
_geom_torsion_site_symmetry_3
_geom_torsion_site_symmetry_4
_geom_torsion_publ_flag
C6 C1 C2 N1 -179.30(18) . . . . ?
C6 C1 C2 C3 0.4(3) . . . . ?
C1 C2 C3 C4 -1.6(3) . . . . ?
N1 C2 C3 C4 178.17(18) . . . . ?
C1 C2 C3 N1 178.85(18) . . . 2_565 ?
N1 C2 C3 N1 -1.4(2) . . . 2_565 ?
N1 C3 C4 C5 -179.08(19) 2_565 . . . ?
C2 C3 C4 C5 1.3(3) . . . . ?
C3 C4 C5 C10 178.92(19) . . . . ?
C3 C4 C5 C6 0.0(3) . . . . ?
C2 C1 C6 C7 -178.38(19) . . . . ?
C2 C1 C6 C5 1.0(3) . . . . ?
C4 C5 C6 C7 178.18(18) . . . . ?
C10 C5 C6 C7 -0.8(3) . . . . ?
C4 C5 C6 C1 -1.2(3) . . . . ?
C10 C5 C6 C1 179.88(18) . . . . ?
C1 C6 C7 C8 178.8(2) . . . . ?
C5 C6 C7 C8 -0.5(3) . . . . ?
C6 C7 C8 C9 1.2(3) . . . . ?
C7 C8 C9 C10 -0.6(3) . . . . ?
C8 C9 C10 C5 -0.7(3) . . . . ?
C4 C5 C10 C9 -177.5(2) . . . . ?
C6 C5 C10 C9 1.4(3) . . . . ?
C16 C11 C12 C13 -0.1(4) . . . . ?
N1 C11 C12 C13 178.3(2) . . . . ?
C11 C12 C13 C14 1.1(4) . . . . ?
C12 C13 C14 C15 -1.4(5) . . . . ?
C13 C14 C15 C16 0.8(5) . . . . ?
C12 C11 C16 C15 -0.6(4) . . . . ?
N1 C11 C16 C15 -179.0(3) . . . . ?
C14 C15 C16 C11 0.2(5) . . . . ?
C1 C2 N1 C3 -176.36(19) . . . 2_565 ?
C3 C2 N1 C3 3.9(2) . . . 2_565 ?
C1 C2 N1 C11 -2.3(3) . . . . ?
C3 C2 N1 C11 178.00(18) . . . . ?
C12 C11 N1 C3 -86.8(3) . . . 2_565 ?
C16 C11 N1 C3 91.6(3) . . . 2_565 ?
C12 C11 N1 C2 98.8(3) . . . . ?
C16 C11 N1 C2 -82.8(3) . . . . ?
